data_4311091
loop_
_publ_author_name
'Qiao-Hua Wei'
'Gang-Qiang Yin'
'Li-Yi Zhang'
'Lin-Xi Shi'
'Zong-Wan Mao'
'Zhong-Ning Chen'

_publ_contact_author
;
Zhong-Ning Chen
Fujian Institute of Research on the Structure of Matter, 
Chinese Academy of Sciences, Fuzhou, Fujian 350002, China.
;
_publ_contact_author_email '  czn@ms.fjirsm.ac.cn '
_publ_section_title
;
 Luminescent AgI-CuI Heterometallic Hexa-, Octa-, and Hexadecanuclear
 Alkynyl Complexes
;
_journal_name_full 'Inorganic Chemistry'
_journal_page_first 3484
_journal_page_last 3491
_journal_paper_doi 10.1021/ic0499244
_journal_volume 43
_journal_year 2004
_chemical_formula_sum 'C132.25 H116.5 Ag6 Cl2.5 Cu2 N O10 P6'
_chemical_formula_weight 2928.51
_chemical_name_systematic
;
 ?
;
_space_group_IT_number 14
_symmetry_cell_setting monoclinic
_symmetry_space_group_name_Hall '-P 2yn'
_symmetry_space_group_name_H-M 'P 1 21/n 1'
_atom_sites_solution_hydrogens geom
_atom_sites_solution_primary direct
_atom_sites_solution_secondary difmap
_audit_creation_method SHELXL-97
_cell_angle_alpha 90.00
_cell_angle_beta 90.02
_cell_angle_gamma 90.00
_cell_formula_units_Z 4
_cell_length_a 25.2670(4)
_cell_length_b 20.2672(4)
_cell_length_c 26.9231(4)
_cell_measurement_reflns_used 6992
_cell_measurement_temperature 293(2)
_cell_measurement_theta_max 22.50
_cell_measurement_theta_min 1.10
_cell_volume 13787.1(4)
_computing_cell_refinement 'Siemens SMART & SAINT'
_computing_data_collection 'Siemens SMART'
_computing_data_reduction 'Siemens XPREP'
_computing_molecular_graphics 'Bruker SHELXTL'
_computing_publication_material 'Bruker SHELXTL'
_computing_structure_refinement 'Siemens SHELXTL'
_computing_structure_solution 'Siemens SHELXTL'
_diffrn_ambient_temperature 293(2)
_diffrn_measured_fraction_theta_full 1.000
_diffrn_measured_fraction_theta_max 1.000
_diffrn_measurement_device_type 'Siemens SMART CCD'
_diffrn_measurement_method 'phi and omega scans'
_diffrn_radiation_monochromator graphite
_diffrn_radiation_source 'fine-focus sealed tube'
_diffrn_radiation_type MoK\a
_diffrn_radiation_wavelength 0.71073
_diffrn_reflns_av_R_equivalents 0.0644
_diffrn_reflns_av_sigmaI/netI 0.0691
_diffrn_reflns_limit_h_max 27
_diffrn_reflns_limit_h_min -25
_diffrn_reflns_limit_k_max 21
_diffrn_reflns_limit_k_min -21
_diffrn_reflns_limit_l_max 28
_diffrn_reflns_limit_l_min -22
_diffrn_reflns_number 37395
_diffrn_reflns_theta_full 22.50
_diffrn_reflns_theta_max 22.50
_diffrn_reflns_theta_min 1.10
_diffrn_standards_decay_% 0
_diffrn_standards_interval_count 0
_diffrn_standards_interval_time .
_diffrn_standards_number 0
_exptl_absorpt_coefficient_mu 1.306
_exptl_absorpt_correction_T_max 1.0000
_exptl_absorpt_correction_T_min .5625
_exptl_absorpt_correction_type empirical
_exptl_absorpt_process_details 'SADABS (Sheldrick, 1996)'
_exptl_crystal_colour yellow
_exptl_crystal_density_diffrn 1.411
_exptl_crystal_density_method 'not measured'
_exptl_crystal_description prism
_exptl_crystal_F_000 5878
_exptl_crystal_size_max .92
_exptl_crystal_size_mid .48
_exptl_crystal_size_min .40
_refine_diff_density_max 1.274
_refine_diff_density_min -1.625
_refine_diff_density_rms 0.248
_refine_ls_extinction_method none
_refine_ls_goodness_of_fit_ref 1.229
_refine_ls_hydrogen_treatment mixed
_refine_ls_matrix_type full
_refine_ls_number_parameters 1416
_refine_ls_number_reflns 18029
_refine_ls_number_restraints 5
_refine_ls_restrained_S_all 1.229
_refine_ls_R_factor_all 0.1487
_refine_ls_R_factor_gt 0.0879
_refine_ls_shift/su_max 0.001
_refine_ls_shift/su_mean 0.000
_refine_ls_structure_factor_coef Fsqd
_refine_ls_weighting_details 'calc w=1/[\s^2^(Fo^2^)+(0.1062P)^2^+162.6704P] where P=(Fo^2^+2Fc^2^)/3'
_refine_ls_weighting_scheme calc
_refine_ls_wR_factor_gt 0.2220
_refine_ls_wR_factor_ref 0.2945
_reflns_number_gt 11498
_reflns_number_total 18029
_reflns_threshold_expression >2sigma(I)
_cod_data_source_file ic0499244si20040118_090610_4.cif
_cod_data_source_block 4(Compound4)
_cod_depositor_comments
;
The following automatic conversions were performed:
'_symmetry_cell_setting' value 'Monoclinic' changed to 'monoclinic'
according to '/home/saulius/struct/CIF-dictionaries/cif_core.dic'
dictionary named 'cif_core.dic' version 2.4.1 from 2010-06-29.

Automatic conversion script
Id: cif_fix_enum 1527 2010-12-29 10:47:43Z saulius 
;
_cod_original_formula_sum 'C132.25 H116.50 Ag6 Cl2.50 Cu2 N O10 P6'
_cod_database_code 4311091

loop_
_symmetry_equiv_pos_as_xyz
'x, y, z'
'-x+1/2, y+1/2, -z+1/2'
'-x, -y, -z'
'x-1/2, -y-1/2, z-1/2'

loop_
_atom_site_label
_atom_site_type_symbol
_atom_site_fract_x
_atom_site_fract_y
_atom_site_fract_z
_atom_site_U_iso_or_equiv
_atom_site_adp_type
_atom_site_occupancy
_atom_site_symmetry_multiplicity
_atom_site_calc_flag
_atom_site_refinement_flags
_atom_site_disorder_assembly
_atom_site_disorder_group
Ag1 Ag 0.75469(5) 0.90014(6) 0.16002(5) 0.0606(4) Uani 1 1 d . . .
Ag2 Ag 0.80490(5) 0.77955(6) 0.21614(5) 0.0569(4) Uani 1 1 d . . .
Ag3 Ag 0.89335(5) 0.86930(7) 0.07004(5) 0.0632(4) Uani 1 1 d . . .
Ag4 Ag 0.94867(6) 0.75224(8) 0.11232(5) 0.0734(4) Uani 1 1 d . . .
Ag5 Ag 0.91682(5) 0.87780(7) 0.24645(5) 0.0644(4) Uani 1 1 d . . .
Ag6 Ag 0.98417(6) 0.75459(7) 0.26834(5) 0.0712(4) Uani 1 1 d . . .
Cu1 Cu 0.86096(8) 0.89571(9) 0.15852(7) 0.0520(5) Uani 1 1 d . . .
Cu2 Cu 0.90516(7) 0.74725(9) 0.20283(7) 0.0509(5) Uani 1 1 d . . .
Cl1 Cl 1.0195(3) 0.6630(4) -0.1685(3) 0.114(2) Uani 1 1 d . . .
Cl01 Cl 0.829(3) 0.781(4) 0.698(3) 0.36(4) Uiso 0.25 1 d PD . .
Cl2 Cl 1.1673(4) 1.0152(6) 0.4178(5) 0.171(4) Uani 1 1 d . . .
Cl02 Cl 0.873(3) 0.672(3) 0.746(2) 0.29(3) Uiso 0.25 1 d PD . .
P1 P 0.67085(17) 0.8866(2) 0.19823(17) 0.0559(11) Uani 1 1 d . . .
P2 P 0.71277(16) 0.75279(19) 0.23236(15) 0.0470(9) Uani 1 1 d . . .
P3 P 0.92290(17) 0.8412(2) -0.01210(15) 0.0523(10) Uani 1 1 d . . .
P4 P 0.97206(17) 0.7137(2) 0.03057(15) 0.0535(10) Uani 1 1 d . . .
P5 P 0.98248(17) 0.9444(2) 0.28982(16) 0.0538(10) Uani 1 1 d . . .
P6 P 1.05103(17) 0.8206(2) 0.30852(16) 0.0560(11) Uani 1 1 d . . .
O1 O 0.9808(9) 0.6942(14) -0.1411(8) 0.196(11) Uani 1 1 d . . .
O01 O 0.9277(18) 0.759(2) 0.5713(18) 0.171(16) Uiso 0.50 1 d PD . .
O2 O 1.0558(11) 0.7000(14) -0.1877(13) 0.234(15) Uani 1 1 d . . .
O02 O 0.629(3) 0.862(3) 0.896(2) 0.25(3) Uiso 0.50 1 d PD . .
O3 O 1.0419(17) 0.6173(14) -0.1409(9) 0.30(2) Uani 1 1 d . . .
O03 O 0.659(3) 0.976(4) 0.805(3) 0.27(3) Uiso 0.50 1 d P . .
O4 O 0.9995(13) 0.635(2) -0.2107(10) 0.30(2) Uani 1 1 d . . .
O04 O 0.8008(16) 0.929(2) 0.7193(15) 0.155(14) Uiso 0.50 1 d P . .
O5 O 1.1742(17) 0.962(2) 0.4586(17) 0.32(2) Uiso 1 1 d . . .
O6 O 1.2119(19) 1.050(2) 0.4118(17) 0.33(2) Uiso 1 1 d . . .
O7 O 1.152(2) 0.9917(19) 0.3719(12) 0.42(4) Uani 1 1 d . . .
O8 O 1.133(3) 1.059(4) 0.439(2) 0.44(3) Uiso 1 1 d . . .
N1 N 0.9923(11) 0.6408(13) 0.3077(10) 0.153(10) Uani 1 1 d . . .
H1A H 0.9916 0.6507 0.3388 0.184 Uiso 1 1 calc R . .
C01 C 0.938(3) 0.815(3) 0.605(2) 0.17(3) Uiso 0.50 1 d PD . .
C1 C 0.8156(7) 0.9229(7) 0.1005(6) 0.055(4) Uani 1 1 d . . .
C02 C 0.639(2) 0.919(3) 0.862(2) 0.136(19) Uiso 0.50 1 d PD . .
C2 C 0.7836(7) 0.9514(8) 0.0746(6) 0.060(4) Uani 1 1 d . . .
C03 C 0.875(4) 0.716(5) 0.690(3) 0.17(5) Uiso 0.25 1 d PD . .
H03A H 0.8645 0.6879 0.6624 0.201 Uiso 0.25 1 calc PR . .
H03B H 0.9100 0.7331 0.6837 0.201 Uiso 0.25 1 calc PR . .
C3 C 0.7512(9) 0.9861(11) 0.0408(8) 0.084(6) Uani 1 1 d . . .
C4 C 0.7698(11) 1.0406(11) 0.0124(9) 0.110(8) Uani 1 1 d . . .
H14A H 0.8044 1.0556 0.0157 0.132 Uiso 1 1 calc R . .
C5 C 0.7353(17) 1.0704(13) -0.0201(10) 0.153(14) Uani 1 1 d . . .
H15A H 0.7471 1.1083 -0.0361 0.184 Uiso 1 1 calc R . .
C6 C 0.6859(17) 1.049(2) -0.0309(12) 0.170(17) Uani 1 1 d . . .
C7 C 0.6716(13) 0.999(2) -0.0055(18) 0.24(3) Uani 1 1 d . . .
H17A H 0.6375 0.9835 -0.0101 0.291 Uiso 1 1 calc R . .
C8 C 0.7040(12) 0.9671(17) 0.0286(14) 0.184(17) Uani 1 1 d . . .
H18A H 0.6908 0.9292 0.0436 0.221 Uiso 1 1 calc R . .
C9 C 0.6508(19) 1.089(2) -0.0686(17) 0.28(3) Uani 1 1 d . . .
H19A H 0.6171 1.0672 -0.0720 0.421 Uiso 1 1 calc R . .
H19B H 0.6682 1.0900 -0.1003 0.421 Uiso 1 1 calc R . .
H19C H 0.6456 1.1328 -0.0566 0.421 Uiso 1 1 calc R . .
C11 C 0.8549(5) 0.7441(7) 0.1453(6) 0.049(4) Uani 1 1 d . . .
C12 C 0.8351(6) 0.7350(7) 0.1046(6) 0.052(4) Uani 1 1 d . . .
C13 C 0.8129(6) 0.7210(7) 0.0572(5) 0.047(4) Uani 1 1 d . . .
C14 C 0.8177(7) 0.6581(9) 0.0360(6) 0.066(5) Uani 1 1 d . . .
H4A H 0.8360 0.6248 0.0524 0.079 Uiso 1 1 calc R . .
C15 C 0.7944(8) 0.6466(10) -0.0098(7) 0.084(6) Uani 1 1 d . . .
H5A H 0.7967 0.6043 -0.0231 0.101 Uiso 1 1 calc R . .
C16 C 0.7687(8) 0.6931(9) -0.0363(6) 0.068(5) Uani 1 1 d . . .
C17 C 0.7654(9) 0.7536(10) -0.0154(7) 0.084(6) Uani 1 1 d . . .
H7A H 0.7485 0.7868 -0.0333 0.101 Uiso 1 1 calc R . .
C18 C 0.7855(7) 0.7695(9) 0.0309(6) 0.065(5) Uani 1 1 d . . .
H8A H 0.7809 0.8115 0.0441 0.078 Uiso 1 1 calc R . .
C19 C 0.7482(10) 0.6783(13) -0.0883(7) 0.113(8) Uani 1 1 d . . .
H9A H 0.7543 0.6327 -0.0960 0.169 Uiso 1 1 calc R . .
H9B H 0.7664 0.7055 -0.1119 0.169 Uiso 1 1 calc R . .
H9C H 0.7110 0.6874 -0.0897 0.169 Uiso 1 1 calc R . .
C21 C 0.8273(6) 0.9076(7) 0.2232(6) 0.052(4) Uani 1 1 d . . .
C22 C 0.8062(6) 0.9205(7) 0.2634(6) 0.049(4) Uani 1 1 d . . .
C23 C 0.7810(6) 0.9327(8) 0.3112(5) 0.053(4) Uani 1 1 d . . .
C24 C 0.7653(7) 0.8791(9) 0.3407(6) 0.068(5) Uani 1 1 d . . .
H44A H 0.7700 0.8359 0.3298 0.082 Uiso 1 1 calc R . .
C25 C 0.7429(8) 0.8920(9) 0.3857(7) 0.071(5) Uani 1 1 d . . .
H45A H 0.7312 0.8561 0.4042 0.085 Uiso 1 1 calc R . .
C26 C 0.7364(8) 0.9526(12) 0.4054(6) 0.081(6) Uani 1 1 d . . .
C27 C 0.7530(9) 1.0037(11) 0.3748(8) 0.098(7) Uani 1 1 d . . .
H47A H 0.7490 1.0466 0.3865 0.118 Uiso 1 1 calc R . .
C28 C 0.7745(8) 0.9958(9) 0.3297(7) 0.077(5) Uani 1 1 d . . .
H48A H 0.7848 1.0322 0.3111 0.093 Uiso 1 1 calc R . .
C29 C 0.7138(11) 0.9631(14) 0.4568(8) 0.127(9) Uani 1 1 d . . .
H49A H 0.7049 0.9212 0.4711 0.190 Uiso 1 1 calc R . .
H49B H 0.6826 0.9900 0.4546 0.190 Uiso 1 1 calc R . .
H49C H 0.7396 0.9848 0.4772 0.190 Uiso 1 1 calc R . .
C31 C 0.8863(6) 0.7659(7) 0.2724(6) 0.049(4) Uani 1 1 d . . .
C32 C 0.8712(6) 0.7615(7) 0.3146(6) 0.050(4) Uani 1 1 d . . .
C33 C 0.8541(7) 0.7587(9) 0.3670(6) 0.064(5) Uani 1 1 d . . .
C34 C 0.8139(7) 0.7154(8) 0.3814(7) 0.070(5) Uani 1 1 d . . .
H34A H 0.8000 0.6851 0.3590 0.084 Uiso 1 1 calc R . .
C35 C 0.7950(9) 0.7184(11) 0.4297(8) 0.091(6) Uani 1 1 d . . .
H35A H 0.7668 0.6913 0.4386 0.109 Uiso 1 1 calc R . .
C36 C 0.8158(10) 0.7594(13) 0.4645(7) 0.096(7) Uani 1 1 d . . .
C37 C 0.8555(11) 0.8013(13) 0.4496(7) 0.109(8) Uani 1 1 d . . .
H37A H 0.8699 0.8301 0.4728 0.131 Uiso 1 1 calc R . .
C38 C 0.8749(8) 0.8025(10) 0.4019(7) 0.086(6) Uani 1 1 d . . .
H38A H 0.9014 0.8320 0.3931 0.103 Uiso 1 1 calc R . .
C39 C 0.7973(10) 0.7627(15) 0.5174(8) 0.125(9) Uani 1 1 d . . .
H39A H 0.7696 0.7309 0.5224 0.188 Uiso 1 1 calc R . .
H39B H 0.7841 0.8061 0.5243 0.188 Uiso 1 1 calc R . .
H39C H 0.8263 0.7531 0.5392 0.188 Uiso 1 1 calc R . .
C41 C 0.9762(7) 0.7071(8) 0.1883(5) 0.053(4) Uani 1 1 d . . .
C42 C 1.0115(7) 0.6700(8) 0.1812(6) 0.060(4) Uani 1 1 d . . .
C43 C 1.0521(7) 0.6204(10) 0.1710(7) 0.070(5) Uani 1 1 d . . .
C44 C 1.1016(9) 0.6345(11) 0.1555(11) 0.123(10) Uani 1 1 d . . .
H54A H 1.1109 0.6785 0.1508 0.147 Uiso 1 1 calc R . .
C45 C 1.1395(8) 0.5858(15) 0.1460(13) 0.152(14) Uani 1 1 d . . .
H55A H 1.1736 0.5982 0.1367 0.182 Uiso 1 1 calc R . .
C46 C 1.1277(12) 0.5226(16) 0.1500(11) 0.131(11) Uani 1 1 d . . .
C47 C 1.0788(11) 0.5054(10) 0.1665(10) 0.106(8) Uani 1 1 d . . .
H57A H 1.0709 0.4610 0.1714 0.127 Uiso 1 1 calc R . .
C48 C 1.0412(9) 0.5521(11) 0.1759(8) 0.094(6) Uani 1 1 d . . .
H58A H 1.0076 0.5388 0.1857 0.113 Uiso 1 1 calc R . .
C49 C 1.1684(14) 0.4684(16) 0.1381(14) 0.206(19) Uani 1 1 d . . .
H59A H 1.2008 0.4884 0.1271 0.309 Uiso 1 1 calc R . .
H59B H 1.1548 0.4403 0.1124 0.309 Uiso 1 1 calc R . .
H59C H 1.1751 0.4428 0.1674 0.309 Uiso 1 1 calc R . .
C51 C 0.9388(8) 0.8813(8) 0.1500(6) 0.058(4) Uani 1 1 d . . .
C52 C 0.9854(6) 0.8834(8) 0.1501(5) 0.051(4) Uani 1 1 d . . .
C53 C 1.0419(6) 0.8931(8) 0.1529(6) 0.056(4) Uani 1 1 d . . .
C54 C 1.0641(8) 0.9551(9) 0.1474(8) 0.087(6) Uani 1 1 d . . .
H24A H 1.0429 0.9918 0.1414 0.104 Uiso 1 1 calc R . .
C55 C 1.1173(10) 0.9612(15) 0.1507(10) 0.124(10) Uani 1 1 d . . .
H25A H 1.1316 1.0032 0.1475 0.149 Uiso 1 1 calc R . .
C56 C 1.1522(7) 0.9095(14) 0.1586(8) 0.099(8) Uani 1 1 d . . .
C57 C 1.1291(8) 0.8482(11) 0.1663(8) 0.086(6) Uani 1 1 d . . .
H27A H 1.1500 0.8117 0.1736 0.103 Uiso 1 1 calc R . .
C58 C 1.0740(7) 0.8420(10) 0.1631(7) 0.072(5) Uani 1 1 d . . .
H28A H 1.0590 0.8006 0.1683 0.086 Uiso 1 1 calc R . .
C59 C 1.2105(8) 0.9228(16) 0.1627(13) 0.160(13) Uani 1 1 d . . .
H29A H 1.2173 0.9685 0.1557 0.239 Uiso 1 1 calc R . .
H29B H 1.2293 0.8958 0.1392 0.239 Uiso 1 1 calc R . .
H29C H 1.2223 0.9126 0.1957 0.239 Uiso 1 1 calc R . .
C61 C 0.9962(16) 0.5862(15) 0.3096(14) 0.169(16) Uani 1 1 d . . .
C62 C 0.998(2) 0.5136(17) 0.3063(16) 0.216(19) Uani 1 1 d . . .
C101 C 1.0491(7) 0.9091(7) 0.2924(6) 0.061(4) Uani 1 1 d . . .
H10A H 1.0696 0.9334 0.3168 0.074 Uiso 1 1 calc R . .
H10B H 1.0659 0.9152 0.2604 0.074 Uiso 1 1 calc R . .
C102 C 0.9350(6) 0.7518(7) -0.0202(6) 0.054(4) Uani 1 1 d . . .
H10C H 0.9012 0.7295 -0.0234 0.065 Uiso 1 1 calc R . .
H10D H 0.9544 0.7451 -0.0509 0.065 Uiso 1 1 calc R . .
C103 C 0.6723(6) 0.8242(7) 0.2468(6) 0.051(4) Uani 1 1 d . . .
H10E H 0.6855 0.8443 0.2771 0.062 Uiso 1 1 calc R . .
H10F H 0.6364 0.8096 0.2531 0.062 Uiso 1 1 calc R . .
C111 C 1.1189(7) 0.7975(9) 0.2929(6) 0.063(4) Uani 1 1 d . . .
C112 C 1.1618(8) 0.8385(11) 0.2977(7) 0.083(6) Uani 1 1 d . . .
H11A H 1.1565 0.8813 0.3092 0.099 Uiso 1 1 calc R . .
C113 C 1.2122(8) 0.8184(15) 0.2862(8) 0.101(8) Uani 1 1 d . . .
H11B H 1.2408 0.8467 0.2905 0.121 Uiso 1 1 calc R . .
C114 C 1.2193(11) 0.7584(17) 0.2689(10) 0.114(9) Uani 1 1 d . . .
H11C H 1.2532 0.7445 0.2603 0.137 Uiso 1 1 calc R . .
C115 C 1.1785(13) 0.7170(14) 0.2634(10) 0.122(9) Uani 1 1 d . . .
H11D H 1.1845 0.6746 0.2515 0.146 Uiso 1 1 calc R . .
C116 C 1.1272(9) 0.7362(11) 0.2753(8) 0.091(6) Uani 1 1 d . . .
H11E H 1.0991 0.7072 0.2711 0.109 Uiso 1 1 calc R . .
C121 C 1.0498(7) 0.8179(10) 0.3745(7) 0.070(5) Uani 1 1 d . . .
C122 C 1.0857(10) 0.8507(11) 0.4067(8) 0.099(7) Uani 1 1 d . . .
H12B H 1.1125 0.8759 0.3926 0.119 Uiso 1 1 calc R . .
C123 C 1.0830(11) 0.8470(13) 0.4567(8) 0.105(8) Uani 1 1 d . . .
H12C H 1.1067 0.8703 0.4766 0.126 Uiso 1 1 calc R . .
C124 C 1.0444(11) 0.8080(17) 0.4776(9) 0.134(11) Uani 1 1 d . . .
H12D H 1.0439 0.8025 0.5119 0.161 Uiso 1 1 calc R . .
C125 C 1.0068(12) 0.7771(19) 0.4499(9) 0.175(17) Uani 1 1 d . . .
H12E H 0.9796 0.7534 0.4647 0.210 Uiso 1 1 calc R . .
C126 C 1.0108(11) 0.7825(16) 0.3978(9) 0.132(10) Uani 1 1 d . . .
H12F H 0.9858 0.7609 0.3783 0.158 Uiso 1 1 calc R . .
C211 C 0.9653(6) 0.9651(8) 0.3534(6) 0.054(4) Uani 1 1 d . . .
C212 C 0.9145(8) 0.9594(10) 0.3685(7) 0.078(5) Uani 1 1 d . . .
H21A H 0.8899 0.9440 0.3456 0.093 Uiso 1 1 calc R . .
C213 C 0.8967(10) 0.9747(11) 0.4153(9) 0.094(6) Uani 1 1 d . . .
H21B H 0.8612 0.9695 0.4234 0.112 Uiso 1 1 calc R . .
C214 C 0.9303(12) 0.9968(13) 0.4483(8) 0.101(8) Uani 1 1 d . . .
H21C H 0.9190 1.0047 0.4806 0.121 Uiso 1 1 calc R . .
C215 C 0.9813(13) 1.0082(15) 0.4360(10) 0.135(11) Uani 1 1 d . . .
H21D H 1.0043 1.0260 0.4593 0.162 Uiso 1 1 calc R . .
C216 C 1.0005(10) 0.9927(12) 0.3861(9) 0.104(7) Uani 1 1 d . . .
H21E H 1.0353 1.0013 0.3769 0.125 Uiso 1 1 calc R . .
C221 C 0.9932(7) 1.0261(8) 0.2613(6) 0.059(4) Uani 1 1 d . . .
C222 C 0.9541(8) 1.0555(10) 0.2360(7) 0.082(6) Uani 1 1 d . . .
H22A H 0.9221 1.0333 0.2329 0.098 Uiso 1 1 calc R . .
C223 C 0.9586(11) 1.1163(12) 0.2147(9) 0.096(7) Uani 1 1 d . . .
H22B H 0.9304 1.1357 0.1981 0.115 Uiso 1 1 calc R . .
C224 C 1.0033(14) 1.1454(13) 0.2186(10) 0.118(9) Uani 1 1 d . . .
H22C H 1.0067 1.1873 0.2049 0.141 Uiso 1 1 calc R . .
C225 C 1.0470(13) 1.1183(14) 0.2418(13) 0.148(12) Uani 1 1 d . . .
H22D H 1.0796 1.1396 0.2418 0.178 Uiso 1 1 calc R . .
C226 C 1.0396(9) 1.0566(12) 0.2655(11) 0.122(10) Uani 1 1 d . . .
H22E H 1.0668 1.0376 0.2839 0.146 Uiso 1 1 calc R . .
C311 C 0.8757(6) 0.8577(8) -0.0610(6) 0.057(4) Uani 1 1 d . . .
C312 C 0.8347(7) 0.9021(8) -0.0526(7) 0.071(5) Uani 1 1 d . . .
H31A H 0.8332 0.9250 -0.0227 0.085 Uiso 1 1 calc R . .
C313 C 0.7964(8) 0.9125(11) -0.0876(8) 0.084(6) Uani 1 1 d . . .
H31B H 0.7701 0.9437 -0.0817 0.101 Uiso 1 1 calc R . .
C314 C 0.7959(9) 0.8789(12) -0.1299(8) 0.092(7) Uani 1 1 d . . .
H31C H 0.7682 0.8848 -0.1523 0.110 Uiso 1 1 calc R . .
C315 C 0.8366(10) 0.8350(13) -0.1411(8) 0.101(7) Uani 1 1 d . . .
H31D H 0.8372 0.8131 -0.1714 0.121 Uiso 1 1 calc R . .
C316 C 0.8765(7) 0.8243(9) -0.1059(6) 0.069(5) Uani 1 1 d . . .
H31E H 0.9037 0.7946 -0.1127 0.083 Uiso 1 1 calc R . .
C321 C 0.9841(6) 0.8843(7) -0.0272(6) 0.053(4) Uani 1 1 d . . .
C322 C 1.0006(7) 0.8959(10) -0.0744(7) 0.073(5) Uani 1 1 d . . .
H32A H 0.9805 0.8806 -0.1009 0.088 Uiso 1 1 calc R . .
C323 C 1.0464(9) 0.9297(13) -0.0837(8) 0.099(7) Uani 1 1 d . . .
H32B H 1.0571 0.9365 -0.1163 0.119 Uiso 1 1 calc R . .
C324 C 1.0767(8) 0.9538(10) -0.0456(8) 0.081(6) Uani 1 1 d . . .
H32C H 1.1068 0.9786 -0.0525 0.098 Uiso 1 1 calc R . .
C325 C 1.0631(10) 0.9415(12) 0.0013(9) 0.110(8) Uani 1 1 d . . .
H32D H 1.0851 0.9549 0.0272 0.133 Uiso 1 1 calc R . .
C326 C 1.0155(9) 0.9084(12) 0.0115(7) 0.094(7) Uani 1 1 d . . .
H32E H 1.0049 0.9024 0.0443 0.113 Uiso 1 1 calc R . .
C411 C 0.9557(6) 0.6265(8) 0.0230(6) 0.054(4) Uani 1 1 d . . .
C412 C 0.9563(7) 0.5860(10) 0.0642(7) 0.078(5) Uani 1 1 d . . .
H41A H 0.9656 0.6015 0.0955 0.094 Uiso 1 1 calc R . .
C413 C 0.9417(9) 0.5195(11) 0.0557(10) 0.099(7) Uani 1 1 d . . .
H41B H 0.9403 0.4918 0.0832 0.119 Uiso 1 1 calc R . .
C414 C 0.9303(8) 0.4939(10) 0.0129(11) 0.093(7) Uani 1 1 d . . .
H41C H 0.9211 0.4497 0.0097 0.112 Uiso 1 1 calc R . .
C415 C 0.9322(9) 0.5343(11) -0.0269(9) 0.094(7) Uani 1 1 d . . .
H41D H 0.9259 0.5168 -0.0583 0.113 Uiso 1 1 calc R . .
C416 C 0.9428(7) 0.5987(9) -0.0228(7) 0.071(5) Uani 1 1 d . . .
H41E H 0.9416 0.6253 -0.0509 0.086 Uiso 1 1 calc R . .
C421 C 1.0417(7) 0.7213(8) 0.0121(7) 0.064(5) Uani 1 1 d . . .
C422 C 1.0615(8) 0.6984(10) -0.0314(7) 0.079(6) Uani 1 1 d . . .
H42A H 1.0383 0.6785 -0.0536 0.095 Uiso 1 1 calc R . .
C423 C 1.1139(9) 0.7030(12) -0.0445(9) 0.094(7) Uani 1 1 d . . .
H42B H 1.1262 0.6848 -0.0740 0.112 Uiso 1 1 calc R . .
C424 C 1.1466(11) 0.7346(19) -0.0133(11) 0.148(13) Uani 1 1 d . . .
H42C H 1.1818 0.7400 -0.0224 0.177 Uiso 1 1 calc R . .
C425 C 1.1305(10) 0.759(2) 0.0303(11) 0.163(15) Uani 1 1 d . . .
H42D H 1.1545 0.7790 0.0516 0.196 Uiso 1 1 calc R . .
C426 C 1.0761(9) 0.7528(16) 0.0440(9) 0.127(10) Uani 1 1 d . . .
H42E H 1.0641 0.7700 0.0740 0.152 Uiso 1 1 calc R . .
C511 C 0.7005(6) 0.6963(7) 0.2839(6) 0.049(4) Uani 1 1 d . . .
C512 C 0.7214(8) 0.6335(8) 0.2794(7) 0.075(5) Uani 1 1 d . . .
H51A H 0.7424 0.6227 0.2523 0.090 Uiso 1 1 calc R . .
C513 C 0.7108(9) 0.5873(9) 0.3153(9) 0.090(7) Uani 1 1 d . . .
H51B H 0.7222 0.5440 0.3114 0.108 Uiso 1 1 calc R . .
C514 C 0.6827(10) 0.6058(10) 0.3576(9) 0.097(7) Uani 1 1 d . . .
H51C H 0.6766 0.5749 0.3825 0.117 Uiso 1 1 calc R . .
C515 C 0.6646(8) 0.6667(8) 0.3630(7) 0.077(5) Uani 1 1 d . . .
H51D H 0.6462 0.6784 0.3916 0.092 Uiso 1 1 calc R . .
C516 C 0.6730(7) 0.7125(9) 0.3263(6) 0.069(5) Uani 1 1 d . . .
H51E H 0.6600 0.7551 0.3302 0.082 Uiso 1 1 calc R . .
C521 C 0.6773(7) 0.7125(8) 0.1822(6) 0.057(4) Uani 1 1 d . . .
C522 C 0.6272(8) 0.6894(10) 0.1878(7) 0.083(6) Uani 1 1 d . . .
H52A H 0.6093 0.6946 0.2177 0.100 Uiso 1 1 calc R . .
C523 C 0.6024(11) 0.6568(12) 0.1467(11) 0.111(8) Uani 1 1 d . . .
H52B H 0.5685 0.6396 0.1507 0.133 Uiso 1 1 calc R . .
C524 C 0.6257(11) 0.6507(11) 0.1045(11) 0.101(8) Uani 1 1 d . . .
H52C H 0.6085 0.6293 0.0786 0.122 Uiso 1 1 calc R . .
C525 C 0.6746(10) 0.6750(13) 0.0973(8) 0.107(8) Uani 1 1 d . . .
H52D H 0.6903 0.6724 0.0662 0.128 Uiso 1 1 calc R . .
C526 C 0.7013(9) 0.7037(11) 0.1365(8) 0.092(6) Uani 1 1 d . . .
H52E H 0.7361 0.7174 0.1320 0.111 Uiso 1 1 calc R . .
C611 C 0.6498(7) 0.9612(8) 0.2312(8) 0.069(5) Uani 1 1 d . . .
C612 C 0.6551(10) 1.0200(9) 0.2033(11) 0.117(9) Uani 1 1 d . . .
H61A H 0.6331 1.0166 0.1739 0.141 Uiso 1 1 calc R . .
H61B H 0.6916 1.0237 0.1924 0.141 Uiso 1 1 calc R . .
C613 C 0.6410(12) 1.0795(17) 0.2297(12) 0.142(10) Uiso 1 1 d . . .
H61C H 0.6429 1.1202 0.2138 0.171 Uiso 1 1 calc R . .
C614 C 0.6256(11) 1.0758(15) 0.2759(11) 0.126(9) Uiso 1 1 d . . .
H61D H 0.6186 1.1156 0.2918 0.151 Uiso 1 1 calc R . .
C615 C 0.6186(12) 1.0207(11) 0.3032(11) 0.135(10) Uani 1 1 d . . .
H61E H 0.6062 1.0215 0.3357 0.161 Uiso 1 1 calc R . .
C616 C 0.6320(10) 0.9612(10) 0.2783(9) 0.102(8) Uani 1 1 d . . .
H61F H 0.6283 0.9212 0.2949 0.122 Uiso 1 1 calc R . .
C621 C 0.6169(8) 0.8657(10) 0.1579(8) 0.079(6) Uani 1 1 d . . .
C622 C 0.5659(10) 0.8601(12) 0.1744(10) 0.109(8) Uani 1 1 d . . .
H62A H 0.5594 0.8665 0.2081 0.131 Uiso 1 1 calc R . .
C623 C 0.5237(12) 0.8454(16) 0.1442(15) 0.144(12) Uani 1 1 d . . .
H62B H 0.4897 0.8425 0.1572 0.173 Uiso 1 1 calc R . .
C624 C 0.5322(15) 0.836(2) 0.0958(17) 0.18(2) Uani 1 1 d . . .
H62C H 0.5038 0.8283 0.0744 0.220 Uiso 1 1 calc R . .
C625 C 0.5814(17) 0.836(2) 0.0783(12) 0.198(19) Uani 1 1 d . . .
H62D H 0.5877 0.8248 0.0454 0.237 Uiso 1 1 calc R . .
C626 C 0.6245(12) 0.8538(16) 0.1097(10) 0.145(12) Uani 1 1 d . . .
H62E H 0.6584 0.8571 0.0964 0.174 Uiso 1 1 calc R . .

loop_
_atom_site_aniso_label
_atom_site_aniso_U_11
_atom_site_aniso_U_22
_atom_site_aniso_U_33
_atom_site_aniso_U_23
_atom_site_aniso_U_13
_atom_site_aniso_U_12
Ag1 0.0630(8) 0.0507(8) 0.0680(8) 0.0059(6) 0.0075(6) -0.0020(6)
Ag2 0.0542(7) 0.0508(7) 0.0658(8) -0.0023(6) 0.0025(6) -0.0016(6)
Ag3 0.0772(9) 0.0595(8) 0.0527(8) -0.0088(6) 0.0103(6) 0.0022(7)
Ag4 0.0773(9) 0.0953(11) 0.0477(7) 0.0048(7) 0.0051(7) 0.0092(8)
Ag5 0.0688(9) 0.0595(8) 0.0648(8) -0.0090(6) -0.0171(6) -0.0046(6)
Ag6 0.0799(10) 0.0604(9) 0.0733(9) -0.0043(7) -0.0249(7) -0.0050(7)
Cu1 0.0588(12) 0.0492(11) 0.0480(11) 0.0004(9) -0.0005(9) -0.0025(9)
Cu2 0.0591(12) 0.0449(11) 0.0487(11) -0.0023(9) -0.0040(9) 0.0005(9)
Cl1 0.148(6) 0.100(5) 0.094(4) 0.021(4) 0.014(4) -0.014(4)
Cl2 0.143(7) 0.149(8) 0.221(11) -0.034(8) 0.021(7) -0.018(6)
P1 0.063(3) 0.040(2) 0.065(3) 0.012(2) -0.002(2) -0.0020(19)
P2 0.054(2) 0.035(2) 0.052(2) -0.0007(18) 0.0067(18) -0.0016(18)
P3 0.060(3) 0.051(2) 0.046(2) -0.0028(19) 0.0039(19) 0.004(2)
P4 0.061(3) 0.052(3) 0.048(2) 0.006(2) 0.006(2) 0.000(2)
P5 0.063(3) 0.043(2) 0.056(3) -0.0019(19) -0.014(2) -0.0025(19)
P6 0.061(3) 0.050(3) 0.057(3) -0.001(2) -0.016(2) 0.000(2)
O1 0.18(2) 0.27(3) 0.137(17) 0.021(18) 0.084(16) 0.07(2)
O2 0.20(3) 0.16(2) 0.34(4) 0.01(2) 0.14(3) 0.01(2)
O3 0.57(6) 0.19(3) 0.128(19) -0.006(18) -0.04(3) 0.23(4)
O4 0.27(3) 0.50(6) 0.14(2) -0.12(3) 0.04(2) -0.13(4)
O7 0.76(9) 0.32(5) 0.16(3) -0.10(3) 0.00(4) -0.35(6)
N1 0.21(3) 0.103(19) 0.15(2) 0.016(16) -0.042(19) 0.003(19)
C1 0.073(11) 0.033(8) 0.058(10) -0.007(8) 0.018(9) 0.000(8)
C2 0.065(11) 0.054(10) 0.061(11) 0.008(9) -0.003(9) 0.011(9)
C3 0.090(15) 0.084(15) 0.080(14) -0.010(12) -0.028(12) 0.008(12)
C4 0.16(2) 0.064(14) 0.106(18) 0.028(13) -0.031(16) 0.013(14)
C5 0.28(4) 0.078(18) 0.11(2) 0.030(15) -0.07(3) 0.04(2)
C6 0.21(4) 0.17(3) 0.12(2) 0.04(2) -0.09(3) 0.09(3)
C7 0.12(3) 0.30(6) 0.32(6) 0.20(5) -0.08(3) 0.01(3)
C8 0.13(3) 0.17(3) 0.24(4) 0.12(3) -0.08(3) -0.03(2)
C9 0.30(6) 0.25(5) 0.29(6) 0.07(4) -0.16(5) 0.09(4)
C11 0.029(8) 0.053(10) 0.065(11) -0.005(8) 0.015(7) -0.009(7)
C12 0.057(10) 0.043(9) 0.055(10) -0.001(8) 0.002(8) 0.001(7)
C13 0.052(9) 0.047(9) 0.043(9) -0.013(7) 0.002(7) -0.008(7)
C14 0.069(11) 0.064(12) 0.064(11) -0.002(9) -0.004(9) -0.009(9)
C15 0.106(16) 0.068(13) 0.079(14) -0.029(11) -0.011(12) -0.004(12)
C16 0.093(13) 0.054(11) 0.058(11) -0.009(9) -0.018(9) -0.004(10)
C17 0.118(17) 0.073(14) 0.062(12) 0.014(11) -0.017(11) -0.001(12)
C18 0.080(12) 0.053(10) 0.062(11) -0.003(9) -0.020(9) -0.004(9)
C19 0.14(2) 0.13(2) 0.074(14) -0.017(14) -0.054(14) -0.008(16)
C21 0.061(10) 0.031(8) 0.063(11) -0.006(7) 0.011(8) -0.014(7)
C22 0.037(8) 0.046(9) 0.063(11) 0.002(8) -0.001(8) -0.011(7)
C23 0.053(9) 0.061(11) 0.045(9) 0.009(8) 0.007(7) 0.000(8)
C24 0.086(13) 0.059(11) 0.059(11) -0.018(9) -0.007(9) 0.021(10)
C25 0.097(14) 0.047(11) 0.068(12) 0.003(9) 0.020(10) 0.011(9)
C26 0.083(13) 0.112(18) 0.047(11) -0.002(11) 0.023(9) 0.006(12)
C27 0.14(2) 0.070(14) 0.085(15) -0.029(12) 0.028(14) 0.015(13)
C28 0.111(15) 0.045(11) 0.076(13) -0.009(9) 0.024(11) -0.002(10)
C29 0.15(2) 0.14(2) 0.093(17) -0.024(16) 0.048(16) -0.005(19)
C31 0.053(9) 0.047(9) 0.048(10) 0.016(7) -0.008(8) 0.010(7)
C32 0.056(10) 0.040(9) 0.055(11) -0.007(7) -0.009(8) 0.004(7)
C33 0.072(12) 0.060(11) 0.061(11) 0.005(9) -0.004(9) 0.001(9)
C34 0.084(13) 0.049(10) 0.076(13) 0.004(9) -0.014(10) -0.014(9)
C35 0.104(16) 0.103(17) 0.067(14) 0.010(12) 0.022(12) -0.023(13)
C36 0.123(19) 0.12(2) 0.045(12) 0.008(12) 0.012(12) 0.001(16)
C37 0.16(2) 0.13(2) 0.044(12) -0.029(12) -0.002(13) -0.011(18)
C38 0.108(16) 0.093(15) 0.056(12) -0.001(11) -0.013(11) -0.036(12)
C39 0.12(2) 0.17(3) 0.087(17) 0.005(17) 0.000(15) -0.014(18)
C41 0.072(11) 0.040(9) 0.045(9) 0.003(7) -0.001(8) -0.007(9)
C42 0.067(11) 0.040(9) 0.074(12) -0.002(8) -0.010(9) 0.009(9)
C43 0.065(12) 0.077(14) 0.067(11) 0.002(10) -0.012(9) 0.003(10)
C44 0.082(16) 0.054(13) 0.23(3) -0.022(16) 0.002(18) -0.002(12)
C45 0.050(13) 0.11(2) 0.29(4) -0.09(2) 0.030(18) 0.020(14)
C46 0.12(2) 0.12(2) 0.16(3) -0.07(2) -0.009(19) 0.042(19)
C47 0.114(19) 0.047(12) 0.16(2) -0.013(13) -0.002(17) 0.040(13)
C48 0.095(16) 0.080(16) 0.108(17) 0.009(13) -0.013(13) 0.006(13)
C49 0.22(4) 0.15(3) 0.24(4) -0.07(3) -0.02(3) 0.12(3)
C51 0.079(13) 0.044(9) 0.052(10) 0.003(7) 0.017(9) -0.010(9)
C52 0.042(10) 0.062(11) 0.051(9) 0.011(8) 0.010(7) -0.010(8)
C53 0.062(11) 0.064(11) 0.043(9) -0.005(8) -0.002(8) 0.000(9)
C54 0.087(15) 0.056(12) 0.117(17) 0.032(11) -0.011(12) -0.019(10)
C55 0.090(18) 0.14(2) 0.14(2) 0.046(19) -0.014(16) -0.053(18)
C56 0.043(11) 0.15(2) 0.101(16) 0.037(16) -0.012(10) -0.012(13)
C57 0.073(14) 0.089(15) 0.096(15) 0.018(12) -0.002(11) -0.012(12)
C58 0.067(12) 0.066(12) 0.082(13) 0.006(10) 0.024(10) -0.006(10)
C59 0.063(15) 0.17(3) 0.25(4) 0.07(3) -0.024(18) -0.027(17)
C61 0.24(4) 0.064(18) 0.20(4) 0.03(2) -0.06(3) 0.02(2)
C62 0.33(6) 0.09(2) 0.22(4) 0.01(3) -0.03(4) 0.02(3)
C101 0.074(11) 0.041(9) 0.070(11) 0.003(8) -0.013(9) -0.010(8)
C102 0.055(9) 0.040(9) 0.067(10) -0.010(8) 0.009(8) -0.010(7)
C103 0.057(9) 0.029(8) 0.069(10) -0.001(7) 0.007(8) -0.002(7)
C111 0.060(11) 0.075(13) 0.052(10) -0.001(9) 0.004(8) 0.005(10)
C112 0.067(13) 0.100(16) 0.081(14) -0.001(11) -0.012(10) 0.005(12)
C113 0.051(13) 0.15(2) 0.099(17) -0.029(16) 0.002(11) -0.014(14)
C114 0.091(19) 0.15(3) 0.105(19) -0.015(19) -0.013(15) 0.031(19)
C115 0.14(3) 0.092(19) 0.13(2) -0.015(16) 0.01(2) 0.045(19)
C116 0.099(16) 0.081(15) 0.092(15) -0.026(12) 0.013(12) 0.015(12)
C121 0.051(10) 0.091(14) 0.068(12) 0.006(10) -0.006(9) 0.000(10)
C122 0.131(19) 0.080(15) 0.086(16) 0.007(12) -0.046(14) -0.005(13)
C123 0.14(2) 0.12(2) 0.054(13) -0.010(12) -0.027(13) -0.018(17)
C124 0.13(2) 0.21(3) 0.057(14) 0.024(18) 0.001(15) -0.02(2)
C125 0.16(3) 0.31(5) 0.062(16) 0.01(2) -0.012(16) -0.14(3)
C126 0.12(2) 0.19(3) 0.080(17) 0.002(18) -0.030(15) -0.02(2)
C211 0.053(10) 0.052(10) 0.057(10) -0.006(8) -0.012(8) 0.004(8)
C212 0.084(15) 0.081(14) 0.067(13) -0.023(10) -0.022(11) 0.004(11)
C213 0.096(16) 0.087(16) 0.097(18) -0.010(13) -0.001(14) -0.003(13)
C214 0.12(2) 0.12(2) 0.062(14) 0.007(14) 0.012(15) 0.042(17)
C215 0.16(3) 0.16(3) 0.086(18) -0.055(18) -0.038(18) 0.03(2)
C216 0.106(17) 0.113(19) 0.094(17) -0.023(14) -0.017(14) -0.004(14)
C221 0.067(11) 0.051(10) 0.059(10) -0.006(8) 0.003(9) -0.008(9)
C222 0.092(15) 0.077(15) 0.077(13) 0.016(11) -0.009(11) 0.015(11)
C223 0.12(2) 0.074(16) 0.095(16) 0.002(13) 0.006(15) 0.007(14)
C224 0.17(3) 0.071(17) 0.11(2) 0.017(14) 0.00(2) 0.03(2)
C225 0.14(3) 0.10(2) 0.21(3) 0.03(2) 0.02(2) -0.030(19)
C226 0.078(15) 0.092(18) 0.20(3) 0.048(18) -0.020(16) -0.023(13)
C311 0.066(11) 0.053(10) 0.051(10) 0.007(8) -0.003(8) -0.011(8)
C312 0.080(13) 0.052(11) 0.080(13) 0.006(9) -0.002(11) 0.008(10)
C313 0.091(15) 0.080(14) 0.082(15) 0.010(12) -0.002(12) 0.020(11)
C314 0.096(17) 0.105(18) 0.074(15) 0.041(14) -0.021(12) -0.016(14)
C315 0.13(2) 0.109(19) 0.067(14) -0.010(13) -0.024(14) -0.019(16)
C316 0.080(12) 0.070(12) 0.057(11) 0.001(9) -0.014(9) -0.003(10)
C321 0.072(11) 0.037(8) 0.052(10) 0.006(7) 0.015(8) 0.009(7)
C322 0.064(12) 0.085(14) 0.070(13) 0.001(10) 0.006(9) -0.013(10)
C323 0.100(17) 0.13(2) 0.066(14) -0.009(13) 0.003(12) -0.005(15)
C324 0.075(13) 0.081(14) 0.089(15) 0.014(12) 0.034(12) -0.005(11)
C325 0.116(19) 0.108(19) 0.108(19) 0.009(15) -0.001(15) -0.056(16)
C326 0.111(17) 0.116(18) 0.056(12) -0.006(12) -0.004(11) -0.030(15)
C411 0.055(10) 0.053(10) 0.055(10) -0.001(8) -0.006(8) 0.006(8)
C412 0.084(13) 0.076(14) 0.075(13) 0.006(11) 0.006(10) -0.013(11)
C413 0.111(18) 0.056(14) 0.13(2) 0.016(14) 0.036(16) 0.004(12)
C414 0.080(14) 0.044(12) 0.16(2) -0.027(15) 0.003(14) -0.019(10)
C415 0.111(18) 0.061(14) 0.111(18) -0.011(13) -0.006(14) 0.012(12)
C416 0.079(13) 0.059(12) 0.076(13) -0.006(10) 0.004(10) -0.004(9)
C421 0.069(11) 0.053(10) 0.068(12) 0.010(9) -0.005(10) 0.000(9)
C422 0.097(15) 0.077(13) 0.065(12) -0.005(10) 0.020(11) 0.002(11)
C423 0.072(14) 0.122(19) 0.087(15) 0.012(14) 0.030(13) 0.002(13)
C424 0.078(18) 0.26(4) 0.10(2) 0.02(2) 0.004(17) -0.03(2)
C425 0.067(16) 0.32(5) 0.11(2) 0.00(3) -0.007(15) -0.07(2)
C426 0.075(16) 0.21(3) 0.094(17) -0.016(19) -0.007(13) -0.031(17)
C511 0.061(10) 0.034(8) 0.051(9) 0.014(7) -0.011(8) -0.006(7)
C512 0.097(14) 0.045(11) 0.083(13) 0.009(10) 0.018(11) 0.016(10)
C513 0.138(19) 0.029(10) 0.102(17) 0.000(11) -0.021(15) -0.003(11)
C514 0.14(2) 0.062(14) 0.088(16) 0.031(12) -0.015(15) -0.038(14)
C515 0.111(16) 0.041(11) 0.079(13) 0.014(10) 0.011(11) 0.005(10)
C516 0.088(13) 0.055(11) 0.062(11) 0.013(9) 0.007(10) 0.000(9)
C521 0.067(11) 0.041(9) 0.063(11) 0.000(8) 0.000(9) -0.011(8)
C522 0.099(15) 0.080(14) 0.071(13) 0.004(11) 0.006(11) -0.044(12)
C523 0.11(2) 0.102(19) 0.12(2) 0.011(16) -0.020(17) -0.056(16)
C524 0.12(2) 0.070(14) 0.11(2) 0.013(14) -0.033(17) -0.036(14)
C525 0.12(2) 0.13(2) 0.070(14) -0.029(14) 0.000(13) -0.007(17)
C526 0.093(15) 0.102(17) 0.081(15) -0.028(13) -0.011(12) -0.013(13)
C611 0.058(11) 0.035(9) 0.115(16) 0.008(10) 0.005(10) 0.007(8)
C612 0.123(19) 0.030(11) 0.20(3) 0.009(13) 0.058(18) 0.000(11)
C615 0.19(3) 0.051(14) 0.16(3) 0.012(15) 0.03(2) 0.029(16)
C616 0.15(2) 0.062(13) 0.098(17) 0.001(12) 0.022(15) 0.049(13)
C621 0.070(13) 0.069(13) 0.097(16) 0.032(11) -0.021(11) -0.015(10)
C622 0.101(19) 0.108(19) 0.118(19) 0.003(15) -0.021(16) 0.008(15)
C623 0.10(2) 0.14(3) 0.19(3) 0.00(3) -0.07(2) -0.023(18)
C624 0.13(3) 0.21(4) 0.21(4) 0.07(3) -0.11(3) -0.10(3)
C625 0.20(4) 0.28(5) 0.11(2) 0.02(3) -0.08(3) -0.10(4)
C626 0.17(3) 0.18(3) 0.084(18) 0.047(19) -0.032(18) -0.09(2)

loop_
_atom_type_symbol
_atom_type_description
_atom_type_scat_dispersion_real
_atom_type_scat_dispersion_imag
_atom_type_scat_source
C C 0.0033 0.0016 'International Tables Vol C Tables 4.2.6.8 and 6.1.1.4'
H H 0.0000 0.0000 'International Tables Vol C Tables 4.2.6.8 and 6.1.1.4'
O O 0.0106 0.0060 'International Tables Vol C Tables 4.2.6.8 and 6.1.1.4'
P P 0.1023 0.0942 'International Tables Vol C Tables 4.2.6.8 and 6.1.1.4'
Cl Cl 0.1484 0.1585 'International Tables Vol C Tables 4.2.6.8 and 6.1.1.4'
Cu Cu 0.3201 1.2651 'International Tables Vol C Tables 4.2.6.8 and 6.1.1.4'
Ag Ag -0.8971 1.1015 'International Tables Vol C Tables 4.2.6.8 and 6.1.1.4'
N N 0.0061 0.0033 'International Tables Vol C Tables 4.2.6.8 and 6.1.1.4'

loop_
_geom_angle_atom_site_label_1
_geom_angle_atom_site_label_2
_geom_angle_atom_site_label_3
_geom_angle
_geom_angle_site_symmetry_1
_geom_angle_site_symmetry_3
_geom_angle_publ_flag
C1 Ag1 P1 159.4(5) . . ?
C1 Ag1 C21 88.3(6) . . ?
P1 Ag1 C21 111.5(4) . . ?
C1 Ag1 C2 27.5(5) . . ?
P1 Ag1 C2 132.4(4) . . ?
C21 Ag1 C2 111.5(5) . . ?
C1 Ag1 Cu1 47.0(5) . . ?
P1 Ag1 Cu1 153.59(13) . . ?
C21 Ag1 Cu1 44.0(4) . . ?
C2 Ag1 Cu1 73.9(4) . . ?
C1 Ag1 Ag2 102.9(4) . . ?
P1 Ag1 Ag2 93.56(11) . . ?
C21 Ag1 Ag2 54.9(3) . . ?
C2 Ag1 Ag2 128.1(4) . . ?
Cu1 Ag1 Ag2 65.02(5) . . ?
C11 Ag2 P2 125.5(4) . . ?
C11 Ag2 C31 90.8(5) . . ?
P2 Ag2 C31 129.5(4) . . ?
C11 Ag2 Cu2 46.5(4) . . ?
P2 Ag2 Cu2 152.63(11) . . ?
C31 Ag2 Cu2 44.4(4) . . ?
C11 Ag2 C21 103.7(5) . . ?
P2 Ag2 C21 114.1(4) . . ?
C31 Ag2 C21 83.8(5) . . ?
Cu2 Ag2 C21 92.7(3) . . ?
C11 Ag2 Ag1 93.7(4) . . ?
P2 Ag2 Ag1 82.72(10) . . ?
C31 Ag2 Ag1 133.7(3) . . ?
Cu2 Ag2 Ag1 121.00(6) . . ?
C21 Ag2 Ag1 50.4(4) . . ?
C11 Ag2 Cu1 66.2(4) . . ?
P2 Ag2 Cu1 133.25(11) . . ?
C31 Ag2 Cu1 90.6(3) . . ?
Cu2 Ag2 Cu1 71.79(6) . . ?
C21 Ag2 Cu1 38.1(4) . . ?
Ag1 Ag2 Cu1 50.52(5) . . ?
C1 Ag3 P3 132.8(4) . . ?
C1 Ag3 C51 92.2(6) . . ?
P3 Ag3 C51 133.3(4) . . ?
C1 Ag3 Cu1 47.7(4) . . ?
P3 Ag3 Cu1 178.25(13) . . ?
C51 Ag3 Cu1 46.8(4) . . ?
C1 Ag3 Ag4 128.0(4) . . ?
P3 Ag3 Ag4 90.97(11) . . ?
C51 Ag3 Ag4 61.6(4) . . ?
Cu1 Ag3 Ag4 87.78(6) . . ?
C41 Ag4 P4 126.7(4) . . ?
C41 Ag4 C11 86.9(6) . . ?
P4 Ag4 C11 121.9(4) . . ?
C41 Ag4 Cu2 46.6(4) . . ?
P4 Ag4 Cu2 157.03(13) . . ?
C11 Ag4 Cu2 45.1(4) . . ?
C41 Ag4 Ag3 141.5(4) . . ?
P4 Ag4 Ag3 91.39(11) . . ?
C11 Ag4 Ag3 75.4(4) . . ?
Cu2 Ag4 Ag3 100.67(6) . . ?
C21 Ag5 P5 128.4(4) . . ?
C21 Ag5 C31 90.6(5) . . ?
P5 Ag5 C31 125.4(4) . . ?
C21 Ag5 C51 86.3(6) . . ?
P5 Ag5 C51 108.1(4) . . ?
C31 Ag5 C51 111.3(5) . . ?
C21 Ag5 Cu1 43.5(4) . . ?
P5 Ag5 Cu1 132.96(12) . . ?
C31 Ag5 Cu1 101.6(3) . . ?
C51 Ag5 Cu1 43.1(4) . . ?
C21 Ag5 Cu2 91.6(3) . . ?
P5 Ag5 Cu2 139.98(12) . . ?
C31 Ag5 Cu2 41.9(4) . . ?
C51 Ag5 Cu2 69.6(3) . . ?
Cu1 Ag5 Cu2 73.96(6) . . ?
C21 Ag5 Ag6 140.1(3) . . ?
P5 Ag5 Ag6 88.91(11) . . ?
C31 Ag5 Ag6 51.7(3) . . ?
C51 Ag5 Ag6 95.4(4) . . ?
Cu1 Ag5 Ag6 123.33(6) . . ?
Cu2 Ag5 Ag6 52.82(5) . . ?
C41 Ag6 P6 133.9(4) . . ?
C41 Ag6 C31 89.6(6) . . ?
P6 Ag6 C31 128.7(4) . . ?
C41 Ag6 N1 91.0(7) . . ?
P6 Ag6 N1 105.0(6) . . ?
C31 Ag6 N1 98.3(7) . . ?
C41 Ag6 Cu2 46.6(4) . . ?
P6 Ag6 Cu2 148.41(12) . . ?
C31 Ag6 Cu2 44.8(4) . . ?
N1 Ag6 Cu2 106.6(6) . . ?
C41 Ag6 Ag5 96.2(4) . . ?
P6 Ag6 Ag5 91.33(11) . . ?
C31 Ag6 Ag5 52.0(3) . . ?
N1 Ag6 Ag5 149.2(7) . . ?
Cu2 Ag6 Ag5 60.34(5) . . ?
C21 Cu1 C51 123.3(7) . . ?
C21 Cu1 C1 114.2(6) . . ?
C51 Cu1 C1 120.6(6) . . ?
C21 Cu1 Ag3 171.5(4) . . ?
C51 Cu1 Ag3 63.3(5) . . ?
C1 Cu1 Ag3 61.3(4) . . ?
C21 Cu1 Ag1 63.1(5) . . ?
C51 Cu1 Ag1 171.3(5) . . ?
C1 Cu1 Ag1 55.5(4) . . ?
Ag3 Cu1 Ag1 109.81(8) . . ?
C21 Cu1 Ag5 58.5(5) . . ?
C51 Cu1 Ag5 65.2(5) . . ?
C1 Cu1 Ag5 170.1(4) . . ?
Ag3 Cu1 Ag5 126.82(8) . . ?
Ag1 Cu1 Ag5 119.91(8) . . ?
C21 Cu1 Ag2 57.2(4) . . ?
C51 Cu1 Ag2 112.9(4) . . ?
C1 Cu1 Ag2 109.3(4) . . ?
Ag3 Cu1 Ag2 116.27(7) . . ?
Ag1 Cu1 Ag2 64.45(5) . . ?
Ag5 Cu1 Ag2 73.24(6) . . ?
C31 Cu2 C11 126.1(6) . . ?
C31 Cu2 C41 118.6(6) . . ?
C11 Cu2 C41 113.7(6) . . ?
C31 Cu2 Ag2 65.9(4) . . ?
C11 Cu2 Ag2 60.4(4) . . ?
C41 Cu2 Ag2 169.7(4) . . ?
C31 Cu2 Ag6 62.7(4) . . ?
C11 Cu2 Ag6 170.7(4) . . ?
C41 Cu2 Ag6 58.8(4) . . ?
Ag2 Cu2 Ag6 127.89(8) . . ?
C31 Cu2 Ag4 163.4(5) . . ?
C11 Cu2 Ag4 63.7(4) . . ?
C41 Cu2 Ag4 58.0(4) . . ?
Ag2 Cu2 Ag4 120.58(8) . . ?
Ag6 Cu2 Ag4 107.00(8) . . ?
C31 Cu2 Ag5 57.7(4) . . ?
C11 Cu2 Ag5 113.9(4) . . ?
C41 Cu2 Ag5 110.9(4) . . ?
Ag2 Cu2 Ag5 79.44(6) . . ?
Ag6 Cu2 Ag5 66.84(6) . . ?
Ag4 Cu2 Ag5 106.95(8) . . ?
O2 Cl1 O3 109(2) . . ?
O2 Cl1 O4 100(2) . . ?
O3 Cl1 O4 109(2) . . ?
O2 Cl1 O1 116.7(18) . . ?
O3 Cl1 O1 109.0(17) . . ?
O4 Cl1 O1 112(2) . . ?
O6 Cl2 O8 104(3) . . ?
O6 Cl2 O7 108(3) . . ?
O8 Cl2 O7 115(4) . . ?
O6 Cl2 O5 111(3) . . ?
O8 Cl2 O5 103(3) . . ?
O7 Cl2 O5 115(3) . . ?
C621 P1 C103 106.6(8) . . ?
C621 P1 C611 105.5(9) . . ?
C103 P1 C611 103.4(8) . . ?
C621 P1 Ag1 116.4(8) . . ?
C103 P1 Ag1 112.0(5) . . ?
C611 P1 Ag1 112.0(6) . . ?
C521 P2 C103 103.9(8) . . ?
C521 P2 C511 101.5(7) . . ?
C103 P2 C511 104.0(7) . . ?
C521 P2 Ag2 116.1(6) . . ?
C103 P2 Ag2 113.6(5) . . ?
C511 P2 Ag2 116.1(5) . . ?
C311 P3 C321 107.9(7) . . ?
C311 P3 C102 101.8(7) . . ?
C321 P3 C102 107.6(7) . . ?
C311 P3 Ag3 114.9(6) . . ?
C321 P3 Ag3 110.9(5) . . ?
C102 P3 Ag3 113.1(5) . . ?
C411 P4 C102 102.1(7) . . ?
C411 P4 C421 105.6(8) . . ?
C102 P4 C421 104.6(7) . . ?
C411 P4 Ag4 111.1(5) . . ?
C102 P4 Ag4 114.9(5) . . ?
C421 P4 Ag4 117.1(6) . . ?
C211 P5 C101 105.9(8) . . ?
C211 P5 C221 102.7(7) . . ?
C101 P5 C221 103.4(8) . . ?
C211 P5 Ag5 114.6(6) . . ?
C101 P5 Ag5 115.4(5) . . ?
C221 P5 Ag5 113.4(6) . . ?
C121 P6 C111 103.8(8) . . ?
C121 P6 C101 105.3(9) . . ?
C111 P6 C101 102.7(8) . . ?
C121 P6 Ag6 114.8(6) . . ?
C111 P6 Ag6 114.4(6) . . ?
C101 P6 Ag6 114.5(5) . . ?
C61 N1 Ag6 158(3) . . ?
C2 C1 Cu1 162.6(14) . . ?
C2 C1 Ag1 92.8(12) . . ?
Cu1 C1 Ag1 77.5(5) . . ?
C2 C1 Ag3 124.6(13) . . ?
Cu1 C1 Ag3 71.0(5) . . ?
Ag1 C1 Ag3 135.1(7) . . ?
C1 C2 C3 173.4(19) . . ?
C1 C2 Ag1 59.7(10) . . ?
C3 C2 Ag1 126.9(14) . . ?
Cl02 C03 Cl01 105.1(11) . . ?
C8 C3 C2 123(2) . . ?
C8 C3 C4 113(2) . . ?
C2 C3 C4 123(2) . . ?
C5 C4 C3 118(3) . . ?
C6 C5 C4 126(3) . . ?
C7 C6 C5 113(3) . . ?
C7 C6 C9 126(4) . . ?
C5 C6 C9 120(4) . . ?
C6 C7 C8 124(4) . . ?
C3 C8 C7 125(3) . . ?
C12 C11 Cu2 163.8(13) . . ?
C12 C11 Ag2 122.9(11) . . ?
Cu2 C11 Ag2 73.1(5) . . ?
C12 C11 Ag4 94.5(11) . . ?
Cu2 C11 Ag4 71.2(4) . . ?
Ag2 C11 Ag4 138.7(7) . . ?
C11 C12 C13 177.0(17) . . ?
C18 C13 C14 118.5(14) . . ?
C18 C13 C12 120.8(14) . . ?
C14 C13 C12 120.8(15) . . ?
C15 C14 C13 118.5(17) . . ?
C16 C15 C14 123.9(18) . . ?
C15 C16 C17 116.3(16) . . ?
C15 C16 C19 120.9(18) . . ?
C17 C16 C19 122.7(18) . . ?
C16 C17 C18 124.3(18) . . ?
C17 C18 C13 118.4(16) . . ?
C22 C21 Cu1 174.8(13) . . ?
C22 C21 Ag5 103.4(12) . . ?
Cu1 C21 Ag5 78.0(5) . . ?
C22 C21 Ag1 106.9(12) . . ?
Cu1 C21 Ag1 72.9(5) . . ?
Ag5 C21 Ag1 147.5(7) . . ?
C22 C21 Ag2 100.3(10) . . ?
Cu1 C21 Ag2 84.7(5) . . ?
Ag5 C21 Ag2 88.5(5) . . ?
Ag1 C21 Ag2 74.8(4) . . ?
C21 C22 C23 177.5(16) . . ?
C28 C23 C24 118.7(15) . . ?
C28 C23 C22 121.8(15) . . ?
C24 C23 C22 119.5(15) . . ?
C25 C24 C23 118.1(16) . . ?
C26 C25 C24 125.2(17) . . ?
C25 C26 C27 114.2(16) . . ?
C25 C26 C29 122(2) . . ?
C27 C26 C29 123(2) . . ?
C28 C27 C26 124.8(19) . . ?
C27 C28 C23 119.0(18) . . ?
C32 C31 Cu2 164.1(14) . . ?
C32 C31 Ag6 110.6(11) . . ?
Cu2 C31 Ag6 72.5(5) . . ?
C32 C31 Ag5 115.5(12) . . ?
Cu2 C31 Ag5 80.4(5) . . ?
Ag6 C31 Ag5 76.4(4) . . ?
C32 C31 Ag2 108.1(12) . . ?
Cu2 C31 Ag2 69.7(4) . . ?
Ag6 C31 Ag2 141.2(7) . . ?
Ag5 C31 Ag2 89.1(4) . . ?
C31 C32 C33 177.4(17) . . ?
C38 C33 C34 119.1(17) . . ?
C38 C33 C32 120.6(16) . . ?
C34 C33 C32 120.1(16) . . ?
C35 C34 C33 118.8(18) . . ?
C36 C35 C34 123(2) . . ?
C35 C36 C37 117.3(18) . . ?
C35 C36 C39 124(2) . . ?
C37 C36 C39 119(2) . . ?
C38 C37 C36 123(2) . . ?
C37 C38 C33 119(2) . . ?
C42 C41 Cu2 164.3(14) . . ?
C42 C41 Ag4 109.3(13) . . ?
Cu2 C41 Ag4 75.3(5) . . ?
C42 C41 Ag6 110.0(13) . . ?
Cu2 C41 Ag6 74.6(5) . . ?
Ag4 C41 Ag6 131.3(7) . . ?
C41 C42 C43 175.6(18) . . ?
C44 C43 C48 114.5(19) . . ?
C44 C43 C42 124.3(19) . . ?
C48 C43 C42 121.2(18) . . ?
C43 C44 C45 123(2) . . ?
C46 C45 C44 121(2) . . ?
C45 C46 C47 119(2) . . ?
C45 C46 C49 122(3) . . ?
C47 C46 C49 119(3) . . ?
C46 C47 C48 121(2) . . ?
C47 C48 C43 122(2) . . ?
C52 C51 Cu1 167.6(15) . . ?
C52 C51 Ag3 118.2(12) . . ?
Cu1 C51 Ag3 69.9(6) . . ?
C52 C51 Ag5 102.0(12) . . ?
Cu1 C51 Ag5 71.7(5) . . ?
Ag3 C51 Ag5 139.3(8) . . ?
C51 C52 C53 173.5(18) . . ?
C58 C53 C54 118.6(17) . . ?
C58 C53 C52 120.2(16) . . ?
C54 C53 C52 121.2(17) . . ?
C55 C54 C53 118(2) . . ?
C54 C55 C56 125(2) . . ?
C55 C56 C57 115.6(18) . . ?
C55 C56 C59 120(2) . . ?
C57 C56 C59 124(2) . . ?
C56 C57 C58 119(2) . . ?
C53 C58 C57 122.9(18) . . ?
N1 C61 C62 173(4) . . ?
P5 C101 P6 114.4(9) . . ?
P4 C102 P3 114.2(8) . . ?
P2 C103 P1 114.3(8) . . ?
C116 C111 C112 117.9(18) . . ?
C116 C111 P6 117.7(16) . . ?
C112 C111 P6 124.4(15) . . ?
C111 C112 C113 122(2) . . ?
C114 C113 C112 119(2) . . ?
C113 C114 C115 121(3) . . ?
C114 C115 C116 121(3) . . ?
C111 C116 C115 119(2) . . ?
C126 C121 C122 115(2) . . ?
C126 C121 P6 119.0(16) . . ?
C122 C121 P6 125.7(16) . . ?
C123 C122 C121 123(2) . . ?
C122 C123 C124 118(2) . . ?
C125 C124 C123 122(2) . . ?
C124 C125 C126 117(2) . . ?
C121 C126 C125 123(2) . . ?
C212 C211 C216 117.2(17) . . ?
C212 C211 P5 119.5(12) . . ?
C216 C211 P5 123.0(15) . . ?
C211 C212 C213 124.7(18) . . ?
C214 C213 C212 119(2) . . ?
C213 C214 C215 121(2) . . ?
C214 C215 C216 120(2) . . ?
C211 C216 C215 117(2) . . ?
C226 C221 C222 119.1(19) . . ?
C226 C221 P5 120.6(16) . . ?
C222 C221 P5 120.3(14) . . ?
C221 C222 C223 124(2) . . ?
C224 C223 C222 117(3) . . ?
C223 C224 C225 124(3) . . ?
C224 C225 C226 117(3) . . ?
C221 C226 C225 119(2) . . ?
C316 C311 C312 118.0(16) . . ?
C316 C311 P3 122.3(14) . . ?
C312 C311 P3 119.5(13) . . ?
C313 C312 C311 120.9(18) . . ?
C314 C313 C312 121(2) . . ?
C313 C314 C315 120(2) . . ?
C314 C315 C316 119(2) . . ?
C311 C316 C315 120.2(19) . . ?
C322 C321 C326 117.5(16) . . ?
C322 C321 P3 123.7(14) . . ?
C326 C321 P3 118.8(13) . . ?
C321 C322 C323 121.2(18) . . ?
C322 C323 C324 121(2) . . ?
C325 C324 C323 120(2) . . ?
C324 C325 C326 120(2) . . ?
C321 C326 C325 120.5(19) . . ?
C412 C411 C416 118.2(17) . . ?
C412 C411 P4 118.9(13) . . ?
C416 C411 P4 122.8(13) . . ?
C411 C412 C413 115.7(19) . . ?
C414 C413 C412 126(2) . . ?
C413 C414 C415 117(2) . . ?
C416 C415 C414 122(2) . . ?
C415 C416 C411 121(2) . . ?
C422 C421 C426 117.6(19) . . ?
C422 C421 P4 124.1(15) . . ?
C426 C421 P4 118.3(16) . . ?
C421 C422 C423 124(2) . . ?
C424 C423 C422 118(2) . . ?
C425 C424 C423 123(2) . . ?
C424 C425 C426 119(3) . . ?
C421 C426 C425 119(2) . . ?
C516 C511 C512 119.0(15) . . ?
C516 C511 P2 124.6(12) . . ?
C512 C511 P2 116.4(13) . . ?
C513 C512 C511 119.4(18) . . ?
C512 C513 C514 119.4(18) . . ?
C515 C514 C513 121.1(18) . . ?
C514 C515 C516 120(2) . . ?
C515 C516 C511 120.9(17) . . ?
C522 C521 C526 117.4(17) . . ?
C522 C521 P2 122.3(14) . . ?
C526 C521 P2 120.3(13) . . ?
C521 C522 C523 119(2) . . ?
C524 C523 C522 122(2) . . ?
C523 C524 C525 121(2) . . ?
C524 C525 C526 120(2) . . ?
C525 C526 C521 121(2) . . ?
C616 C611 C612 122.2(18) . . ?
C616 C611 P1 123.6(14) . . ?
C612 C611 P1 114.2(16) . . ?
C611 C612 C613 115(2) . . ?
C614 C613 C612 120(3) . . ?
C613 C614 C615 127(3) . . ?
C614 C615 C616 115(3) . . ?
C611 C616 C615 122(2) . . ?
C626 C621 C622 116(2) . . ?
C626 C621 P1 121.4(19) . . ?
C622 C621 P1 122.6(19) . . ?
C621 C622 C623 124(3) . . ?
C624 C623 C622 119(3) . . ?
C625 C624 C623 120(3) . . ?
C624 C625 C626 120(4) . . ?
C621 C626 C625 121(3) . . ?

loop_
_geom_bond_atom_site_label_1
_geom_bond_atom_site_label_2
_geom_bond_distance
_geom_bond_site_symmetry_2
_geom_bond_publ_flag
Ag1 C1 2.270(15) . ?
Ag1 P1 2.371(5) . ?
Ag1 C21 2.507(16) . ?
Ag1 C2 2.627(17) . ?
Ag1 Cu1 2.687(2) . ?
Ag1 Ag2 3.1407(18) . ?
Ag2 C11 2.399(15) . ?
Ag2 P2 2.430(4) . ?
Ag2 C31 2.570(14) . ?
Ag2 Cu2 2.641(2) . ?
Ag2 C21 2.663(14) . ?
Ag2 Cu1 3.155(2) . ?
Ag3 C1 2.390(16) . ?
Ag3 P3 2.403(4) . ?
Ag3 C51 2.451(17) . ?
Ag3 Cu1 2.575(2) . ?
Ag3 Ag4 2.980(2) . ?
Ag4 C41 2.346(15) . ?
Ag4 P4 2.409(4) . ?
Ag4 C11 2.535(13) . ?
Ag4 Cu2 2.676(2) . ?
Ag5 C21 2.423(16) . ?
Ag5 P5 2.436(4) . ?
Ag5 C31 2.496(15) . ?
Ag5 C51 2.657(15) . ?
Ag5 Cu1 2.780(2) . ?
Ag5 Cu2 2.910(2) . ?
Ag5 Ag6 3.0787(19) . ?
Ag6 C41 2.368(15) . ?
Ag6 P6 2.411(4) . ?
Ag6 C31 2.485(15) . ?
Ag6 N1 2.55(2) . ?
Ag6 Cu2 2.668(2) . ?
Cu1 C21 1.954(16) . ?
Cu1 C51 2.000(19) . ?
Cu1 C1 2.013(18) . ?
Cu2 C31 1.970(17) . ?
Cu2 C11 2.003(17) . ?
Cu2 C41 2.010(18) . ?
Cl1 O2 1.29(2) . ?
Cl1 O3 1.32(2) . ?
Cl1 O4 1.37(3) . ?
Cl1 O1 1.38(2) . ?
Cl01 C03 1.760(5) . ?
Cl2 O6 1.34(5) . ?
Cl2 O8 1.37(7) . ?
Cl2 O7 1.38(3) . ?
Cl2 O5 1.55(5) . ?
Cl02 C03 1.759(5) . ?
P1 C621 1.793(19) . ?
P1 C103 1.818(15) . ?
P1 C611 1.834(18) . ?
P2 C521 1.813(16) . ?
P2 C103 1.815(14) . ?
P2 C511 1.826(14) . ?
P3 C311 1.808(16) . ?
P3 C321 1.822(16) . ?
P3 C102 1.851(15) . ?
P4 C411 1.826(17) . ?
P4 C102 1.827(16) . ?
P4 C421 1.836(18) . ?
P5 C211 1.816(16) . ?
P5 C101 1.829(17) . ?
P5 C221 1.846(17) . ?
P6 C121 1.778(18) . ?
P6 C111 1.827(17) . ?
P6 C101 1.847(15) . ?
O01 C01 1.477(10) . ?
O02 C02 1.484(10) . ?
N1 C61 1.11(3) . ?
C1 C2 1.21(2) . ?
C2 C3 1.41(3) . ?
C3 C8 1.30(3) . ?
C3 C4 1.42(3) . ?
C4 C5 1.37(3) . ?
C5 C6 1.35(5) . ?
C6 C7 1.27(5) . ?
C6 C9 1.56(4) . ?
C7 C8 1.39(4) . ?
C11 C12 1.22(2) . ?
C12 C13 1.42(2) . ?
C13 C18 1.40(2) . ?
C13 C14 1.40(2) . ?
C14 C15 1.39(2) . ?
C15 C16 1.35(3) . ?
C16 C17 1.35(3) . ?
C16 C19 1.52(2) . ?
C17 C18 1.38(2) . ?
C21 C22 1.23(2) . ?
C22 C23 1.46(2) . ?
C23 C28 1.38(2) . ?
C23 C24 1.40(2) . ?
C24 C25 1.36(2) . ?
C25 C26 1.35(3) . ?
C26 C27 1.39(3) . ?
C26 C29 1.51(3) . ?
C27 C28 1.34(3) . ?
C31 C32 1.20(2) . ?
C32 C33 1.48(2) . ?
C33 C38 1.39(2) . ?
C33 C34 1.40(2) . ?
C34 C35 1.39(3) . ?
C35 C36 1.36(3) . ?
C36 C37 1.37(3) . ?
C36 C39 1.50(3) . ?
C37 C38 1.37(3) . ?
C41 C42 1.18(2) . ?
C42 C43 1.46(2) . ?
C43 C44 1.35(3) . ?
C43 C48 1.42(3) . ?
C44 C45 1.40(3) . ?
C45 C46 1.32(4) . ?
C46 C47 1.36(4) . ?
C46 C49 1.54(3) . ?
C47 C48 1.37(3) . ?
C51 C52 1.18(2) . ?
C52 C53 1.44(2) . ?
C53 C58 1.34(2) . ?
C53 C54 1.38(2) . ?
C54 C55 1.35(3) . ?
C55 C56 1.38(3) . ?
C56 C57 1.39(3) . ?
C56 C59 1.50(3) . ?
C57 C58 1.40(2) . ?
C61 C62 1.48(4) . ?
C111 C116 1.35(3) . ?
C111 C112 1.37(3) . ?
C112 C113 1.37(3) . ?
C113 C114 1.31(3) . ?
C114 C115 1.34(4) . ?
C115 C116 1.39(3) . ?
C121 C126 1.37(3) . ?
C121 C122 1.42(3) . ?
C122 C123 1.35(3) . ?
C123 C124 1.38(3) . ?
C124 C125 1.36(3) . ?
C125 C126 1.41(3) . ?
C211 C212 1.35(2) . ?
C211 C216 1.37(3) . ?
C212 C213 1.37(3) . ?
C213 C214 1.31(3) . ?
C214 C215 1.35(3) . ?
C215 C216 1.46(3) . ?
C221 C226 1.33(3) . ?
C221 C222 1.34(2) . ?
C222 C223 1.36(3) . ?
C223 C224 1.28(3) . ?
C224 C225 1.38(4) . ?
C225 C226 1.42(3) . ?
C311 C316 1.39(2) . ?
C311 C312 1.39(2) . ?
C312 C313 1.37(3) . ?
C313 C314 1.33(3) . ?
C314 C315 1.39(3) . ?
C315 C316 1.40(3) . ?
C321 C322 1.36(2) . ?
C321 C326 1.40(2) . ?
C322 C323 1.37(3) . ?
C323 C324 1.37(3) . ?
C324 C325 1.33(3) . ?
C325 C326 1.40(3) . ?
C411 C412 1.38(2) . ?
C411 C416 1.39(2) . ?
C412 C413 1.42(3) . ?
C413 C414 1.30(3) . ?
C414 C415 1.35(3) . ?
C415 C416 1.34(3) . ?
C421 C422 1.36(2) . ?
C421 C426 1.38(3) . ?
C422 C423 1.37(3) . ?
C423 C424 1.34(3) . ?
C424 C425 1.34(4) . ?
C425 C426 1.43(3) . ?
C511 C516 1.37(2) . ?
C511 C512 1.38(2) . ?
C512 C513 1.37(3) . ?
C513 C514 1.39(3) . ?
C514 C515 1.32(3) . ?
C515 C516 1.37(2) . ?
C521 C522 1.36(2) . ?
C521 C526 1.38(2) . ?
C522 C523 1.43(3) . ?
C523 C524 1.29(3) . ?
C524 C525 1.34(3) . ?
C525 C526 1.38(3) . ?
C611 C616 1.34(3) . ?
C611 C612 1.41(3) . ?
C612 C613 1.44(3) . ?
C613 C614 1.31(3) . ?
C614 C615 1.35(3) . ?
C615 C616 1.42(3) . ?
C621 C626 1.33(3) . ?
C621 C622 1.37(3) . ?
C622 C623 1.37(3) . ?
C623 C624 1.34(5) . ?
C624 C625 1.33(5) . ?
C625 C626 1.42(4) . ?
